data_7008592
loop_
_publ_author_name
'Gunning, Noel S.'
'Cahill, Christopher L.'

_publ_section_title
;
 Novel coordination polymers and structural systematics in the
 hydrothermal M,M' trans-3(-3-pyridyl)acrylic acid system.
;
_journal_issue 16
_journal_name_full 'Dalton transactions (Cambridge, England : 2003)'
_journal_page_first 2788
_journal_page_last 2792
_journal_paper_doi 10.1039/b504862a
_journal_year 2005
_chemical_formula_moiety '(Cu0.50 C8 H6 N O2), (H2O)'
_chemical_formula_sum 'C16 H16 Cu N2 O6'
_chemical_formula_weight 395.84
_chemical_name_common 03067a
_chemical_name_systematic
;
?
;
_space_group_IT_number 14
_symmetry_cell_setting monoclinic
_symmetry_space_group_name_Hall '-P 2ybc'
_symmetry_space_group_name_H-M 'P 1 21/c 1'
_atom_sites_solution_hydrogens geom
_atom_sites_solution_primary direct
_atom_sites_solution_secondary difmap
_audit_creation_method SHELXL-97
_cell_angle_alpha 90.00
_cell_angle_beta 106.190(2)
_cell_angle_gamma 90.00
_cell_formula_units_Z 2
_cell_length_a 7.4035(11)
_cell_length_b 12.2381(18)
_cell_length_c 8.9320(13)
_cell_measurement_reflns_used 3774
_cell_measurement_temperature 173(2)
_cell_measurement_theta_max 27.501
_cell_measurement_theta_min 2.865
_cell_volume 777.2(2)
_computing_cell_refinement 'Bruker SMART'
_computing_data_collection 'Bruker SMART'
_computing_data_reduction 'Bruker SAINT'
_computing_molecular_graphics 'Bruker SHELXTL'
_computing_publication_material 'Bruker SHELXTL'
_computing_structure_refinement 'Bruker SHELXTL'
_computing_structure_solution 'Bruker SHELXTL'
_diffrn_ambient_temperature 173(2)
_diffrn_measured_fraction_theta_full 0.989
_diffrn_measured_fraction_theta_max 0.989
_diffrn_measurement_device_type 'CCD area detector'
_diffrn_measurement_method 'phi and omega scans'
_diffrn_radiation_monochromator graphite
_diffrn_radiation_source 'sealed tube'
_diffrn_radiation_type MoK\a
_diffrn_radiation_wavelength 0.71073
_diffrn_reflns_av_R_equivalents 0.0453
_diffrn_reflns_av_sigmaI/netI 0.0405
_diffrn_reflns_limit_h_max 9
_diffrn_reflns_limit_h_min -9
_diffrn_reflns_limit_k_max 15
_diffrn_reflns_limit_k_min 0
_diffrn_reflns_limit_l_max 11
_diffrn_reflns_limit_l_min 0
_diffrn_reflns_number 6506
_diffrn_reflns_theta_full 27.51
_diffrn_reflns_theta_max 27.51
_diffrn_reflns_theta_min 2.86
_exptl_absorpt_coefficient_mu 1.443
_exptl_absorpt_correction_T_max 0.9445
_exptl_absorpt_correction_T_min 0.7143
_exptl_absorpt_correction_type multi-scan
_exptl_absorpt_process_details 'SADABS (Sheldrick, 2002)'
_exptl_crystal_colour Blue
_exptl_crystal_density_diffrn 1.692
_exptl_crystal_density_method 'not measured'
_exptl_crystal_description Prism
_exptl_crystal_F_000 406
_exptl_crystal_size_max 0.25
_exptl_crystal_size_mid 0.08
_exptl_crystal_size_min 0.04
_refine_diff_density_max 0.470
_refine_diff_density_min -0.265
_refine_diff_density_rms 0.080
_refine_ls_extinction_method none
_refine_ls_goodness_of_fit_ref 1.065
_refine_ls_hydrogen_treatment constr
_refine_ls_matrix_type full
_refine_ls_number_parameters 121
_refine_ls_number_reflns 1769
_refine_ls_number_restraints 1
_refine_ls_restrained_S_all 1.064
_refine_ls_R_factor_all 0.0378
_refine_ls_R_factor_gt 0.0309
_refine_ls_shift/su_max 0.000
_refine_ls_shift/su_mean 0.000
_refine_ls_structure_factor_coef Fsqd
_refine_ls_weighting_details 'calc w=1/[\s^2^(Fo^2^)+(0.0426P)^2^+0.2714P] where P=(Fo^2^+2Fc^2^)/3'
_refine_ls_weighting_scheme calc
_refine_ls_wR_factor_gt 0.0796
_refine_ls_wR_factor_ref 0.0836
_reflns_number_gt 1526
_reflns_number_total 1769
_reflns_threshold_expression >2sigma(I)
_cod_data_source_file b504862a.txt
_cod_data_source_block 03067a
_cod_depositor_comments
;
The following automatic conversions were performed:
'_symmetry_cell_setting' value 'Monoclinic' changed to 'monoclinic'
according to '/home/saulius/struct/CIF-dictionaries/cif_core.dic'
dictionary named 'cif_core.dic' version 2.4.1 from
2010-06-29.

'_exptl_absorpt_correction_type' value 'Multi-scan' changed
to 'multi-scan' according to
'/home/saulius/struct/CIF-dictionaries/cif_core.dic' dictionary named
'cif_core.dic' version 2.4.1 from 2010-06-29.

Automatic conversion script
Id: cif_fix_enum 1527 2010-12-29 10:47:43Z saulius 
;
_cod_original_sg_symbol_H-M P2(1)/c
_cod_original_formula_sum '(C16 Cu1 H16 N2 O6)'
_cod_database_code 7008592

loop_
_symmetry_equiv_pos_as_xyz
'x, y, z'
'-x, y+1/2, -z+1/2'
'-x, -y, -z'
'x, -y-1/2, z-1/2'

loop_
_atom_site_label
_atom_site_type_symbol
_atom_site_fract_x
_atom_site_fract_y
_atom_site_fract_z
_atom_site_U_iso_or_equiv
_atom_site_adp_type
_atom_site_occupancy
_atom_site_symmetry_multiplicity
_atom_site_calc_flag
_atom_site_refinement_flags
_atom_site_disorder_assembly
_atom_site_disorder_group
Cu1 Cu 0.5000 0.5000 0.5000 0.01138(12) Uani 1 2 d S . .
C1 C 0.4925(3) 0.34575(15) 1.2475(2) 0.0134(4) Uani 1 1 d . . .
O1 O 0.59021(19) 0.40440(11) 1.35834(15) 0.0151(3) Uani 1 1 d . . .
O2 O 0.3446(2) 0.29594(11) 1.24710(15) 0.0177(3) Uani 1 1 d . . .
C2 C 0.5586(3) 0.34074(15) 1.1042(2) 0.0150(4) Uani 1 1 d . . .
H2A H 0.4743 0.3129 1.0115 0.018 Uiso 1 1 calc R . .
C3 C 0.7269(3) 0.37257(15) 1.0981(2) 0.0153(4) Uani 1 1 d . . .
H3A H 0.8174 0.3910 1.1931 0.018 Uiso 1 1 calc R . .
C4 C 0.7825(3) 0.38113(15) 0.9523(2) 0.0143(4) Uani 1 1 d . . .
C5 C 0.6512(3) 0.41598(14) 0.8168(2) 0.0122(4) Uani 1 1 d . . .
H5A H 0.5259 0.4288 0.8203 0.015 Uiso 1 1 calc R . .
N1 N 0.6923(2) 0.43241(12) 0.68152(18) 0.0121(3) Uani 1 1 d . . .
C6 C 0.8680(3) 0.41082(15) 0.6751(2) 0.0157(4) Uani 1 1 d . . .
H6A H 0.8977 0.4202 0.5791 0.019 Uiso 1 1 calc R . .
C7 C 1.0065(3) 0.37549(17) 0.8037(2) 0.0199(4) Uani 1 1 d . . .
H7A H 1.1291 0.3600 0.7955 0.024 Uiso 1 1 calc R . .
C8 C 0.9658(3) 0.36271(17) 0.9452(2) 0.0189(4) Uani 1 1 d . . .
H8A H 1.0614 0.3417 1.0358 0.023 Uiso 1 1 calc R . .
O3 O 0.2472(2) 0.37171(12) 0.51209(17) 0.0207(3) Uani 1 1 d D . .
H1O3 H 0.256(3) 0.348(2) 0.430(2) 0.025 Uiso 1 1 d D . .
H2O3 H 0.273(3) 0.3225(17) 0.575(3) 0.025 Uiso 1 1 d D . .

loop_
_atom_site_aniso_label
_atom_site_aniso_U_11
_atom_site_aniso_U_22
_atom_site_aniso_U_33
_atom_site_aniso_U_23
_atom_site_aniso_U_13
_atom_site_aniso_U_12
Cu1 0.0133(2) 0.01436(18) 0.00618(19) -0.00046(11) 0.00228(13) 0.00178(11)
C1 0.0178(10) 0.0133(8) 0.0085(9) 0.0027(7) 0.0028(7) 0.0052(7)
O1 0.0155(7) 0.0194(7) 0.0100(6) -0.0029(5) 0.0031(6) 0.0012(5)
O2 0.0192(7) 0.0211(7) 0.0137(7) -0.0015(5) 0.0061(6) -0.0039(6)
C2 0.0215(10) 0.0155(8) 0.0080(9) -0.0016(7) 0.0042(8) -0.0015(7)
C3 0.0187(10) 0.0177(9) 0.0081(9) 0.0014(7) 0.0017(8) 0.0029(7)
C4 0.0176(10) 0.0148(9) 0.0109(9) 0.0000(7) 0.0047(8) -0.0009(7)
C5 0.0120(9) 0.0132(8) 0.0121(9) -0.0012(7) 0.0048(7) 0.0002(7)
N1 0.0139(8) 0.0138(7) 0.0089(7) 0.0002(6) 0.0035(6) 0.0003(6)
C6 0.0169(10) 0.0188(9) 0.0133(10) 0.0005(7) 0.0074(8) 0.0008(7)
C7 0.0145(10) 0.0279(11) 0.0189(10) 0.0020(8) 0.0073(8) 0.0054(8)
C8 0.0152(10) 0.0257(10) 0.0147(10) 0.0042(8) 0.0024(8) 0.0055(8)
O3 0.0277(9) 0.0194(7) 0.0170(8) 0.0013(6) 0.0094(7) 0.0007(6)

loop_
_atom_type_symbol
_atom_type_description
_atom_type_scat_dispersion_real
_atom_type_scat_dispersion_imag
_atom_type_scat_source
C C 0.0033 0.0016 'International Tables Vol C Tables 4.2.6.8 and 6.1.1.4'
H H 0.0000 0.0000 'International Tables Vol C Tables 4.2.6.8 and 6.1.1.4'
N N 0.0061 0.0033 'International Tables Vol C Tables 4.2.6.8 and 6.1.1.4'
O O 0.0106 0.0060 'International Tables Vol C Tables 4.2.6.8 and 6.1.1.4'
Cu Cu 0.3201 1.2651 'International Tables Vol C Tables 4.2.6.8 and 6.1.1.4'

loop_
_geom_angle_atom_site_label_1
_geom_angle_atom_site_label_2
_geom_angle_atom_site_label_3
_geom_angle
_geom_angle_site_symmetry_1
_geom_angle_site_symmetry_3
_geom_angle_publ_flag
O1 Cu1 O1 180 1_554 3_667 ?
O1 Cu1 N1 90.97(6) 1_554 3_666 ?
O1 Cu1 N1 89.03(6) 3_667 3_666 ?
O1 Cu1 N1 89.03(6) 1_554 . ?
O1 Cu1 N1 90.97(6) 3_667 . ?
N1 Cu1 N1 180 3_666 . ?
O1 Cu1 O3 92.71(5) 1_554 . ?
O1 Cu1 O3 87.29(5) 3_667 . ?
N1 Cu1 O3 85.53(6) 3_666 . ?
N1 Cu1 O3 94.47(6) . . ?
O2 C1 O1 125.73(17) . . ?
O2 C1 C2 118.21(17) . . ?
O1 C1 C2 116.02(17) . . ?
C1 O1 Cu1 127.81(13) . 1_556 ?
C3 C2 C1 124.15(18) . . ?
C3 C2 H2A 117.9 . . ?
C1 C2 H2A 117.9 . . ?
C2 C3 C4 123.76(18) . . ?
C2 C3 H3A 118.1 . . ?
C4 C3 H3A 118.1 . . ?
C5 C4 C8 117.55(17) . . ?
C5 C4 C3 119.40(18) . . ?
C8 C4 C3 122.92(18) . . ?
N1 C5 C4 123.44(17) . . ?
N1 C5 H5A 118.3 . . ?
C4 C5 H5A 118.3 . . ?
C5 N1 C6 118.30(16) . . ?
C5 N1 Cu1 120.02(13) . . ?
C6 N1 Cu1 121.47(13) . . ?
N1 C6 C7 122.00(18) . . ?
N1 C6 H6A 119.0 . . ?
C7 C6 H6A 119.0 . . ?
C6 C7 C8 119.64(18) . . ?
C6 C7 H7A 120.2 . . ?
C8 C7 H7A 120.2 . . ?
C7 C8 C4 118.98(19) . . ?
C7 C8 H8A 120.5 . . ?
C4 C8 H8A 120.5 . . ?
Cu1 O3 H1O3 86.4(18) . . ?
Cu1 O3 H2O3 118.0(18) . . ?
H1O3 O3 H2O3 107(3) . . ?

loop_
_geom_bond_atom_site_label_1
_geom_bond_atom_site_label_2
_geom_bond_distance
_geom_bond_site_symmetry_2
_geom_bond_publ_flag
Cu1 O1 1.9716(13) 1_554 ?
Cu1 O1 1.9716(13) 3_667 ?
Cu1 N1 2.0131(15) 3_666 ?
Cu1 N1 2.0131(16) . ?
Cu1 O3 2.4684(15) . ?
C1 O2 1.252(2) . ?
C1 O1 1.272(2) . ?
C1 C2 1.494(2) . ?
O1 Cu1 1.9716(13) 1_556 ?
C2 C3 1.321(3) . ?
C2 H2A 0.9500 . ?
C3 C4 1.474(3) . ?
C3 H3A 0.9500 . ?
C4 C5 1.392(3) . ?
C4 C8 1.395(3) . ?
C5 N1 1.341(2) . ?
C5 H5A 0.9500 . ?
N1 C6 1.344(2) . ?
C6 C7 1.378(3) . ?
C6 H6A 0.9500 . ?
C7 C8 1.387(3) . ?
C7 H7A 0.9500 . ?
C8 H8A 0.9500 . ?
O3 H1O3 0.812(18) . ?
O3 H2O3 0.812(18) . ?

loop_
_geom_hbond_atom_site_label_D
_geom_hbond_atom_site_label_H
_geom_hbond_atom_site_label_A
_geom_hbond_distance_DH
_geom_hbond_distance_HA
_geom_hbond_distance_DA
_geom_hbond_angle_DHA
_geom_hbond_site_symmetry_A
O3 H1O3 O2 0.812(18) 2.021(18) 2.817(2) 166(2) 1_554
O3 H2O3 O2 0.812(18) 2.068(18) 2.880(2) 177(3) 4_565

loop_
_geom_torsion_atom_site_label_1
_geom_torsion_atom_site_label_2
_geom_torsion_atom_site_label_3
_geom_torsion_atom_site_label_4
_geom_torsion
_geom_torsion_site_symmetry_1
_geom_torsion_site_symmetry_2
_geom_torsion_site_symmetry_3
_geom_torsion_site_symmetry_4
_geom_torsion_publ_flag
O2 C1 O1 Cu1 -35.9(3) . . . 1_556 ?
C2 C1 O1 Cu1 141.55(13) . . . 1_556 ?
O2 C1 C2 C3 -167.53(19) . . . . ?
O1 C1 C2 C3 14.8(3) . . . . ?
C1 C2 C3 C4 -171.57(17) . . . . ?
C2 C3 C4 C5 36.1(3) . . . . ?
C2 C3 C4 C8 -148.2(2) . . . . ?
C8 C4 C5 N1 0.0(3) . . . . ?
C3 C4 C5 N1 175.87(17) . . . . ?
C4 C5 N1 C6 2.2(3) . . . . ?
C4 C5 N1 Cu1 -172.64(13) . . . . ?
O1 Cu1 N1 C5 -144.00(14) 1_554 . . . ?
O1 Cu1 N1 C5 36.00(14) 3_667 . . . ?
N1 Cu1 N1 C5 106(100) 3_666 . . . ?
O3 Cu1 N1 C5 -51.35(14) . . . . ?
O1 Cu1 N1 C6 41.37(14) 1_554 . . . ?
O1 Cu1 N1 C6 -138.63(14) 3_667 . . . ?
N1 Cu1 N1 C6 -69(100) 3_666 . . . ?
O3 Cu1 N1 C6 134.02(14) . . . . ?
C5 N1 C6 C7 -1.8(3) . . . . ?
Cu1 N1 C6 C7 172.96(15) . . . . ?
N1 C6 C7 C8 -0.8(3) . . . . ?
C6 C7 C8 C4 3.0(3) . . . . ?
C5 C4 C8 C7 -2.6(3) . . . . ?
C3 C4 C8 C7 -178.28(19) . . . . ?
